data_7001791
loop_
_publ_author_name
'Ehrhart, J\'er\^ome'
'Planeix, Jean-Marc'
'Kyritsakas-Gruber, Nathalie'
'Hosseini, Mir Wais'

_publ_section_title
;
 Molecular tectonics: generation and structural studies on 1- and 2D
 coordination networks based on a meta-cyclophane in 1,3-alternate
 conformation bearing four pyrazolyl units and cobalt, zinc and copper
 cations
;
_journal_issue 32
_journal_name_full 'Dalton Transactions'
_journal_page_first 6309
_journal_page_last 6314
_journal_paper_doi 10.1039/b903674a
_journal_year 2009
_chemical_formula_moiety 'C28 H32 Cl2 Co N4'
_chemical_formula_sum 'C28 H32 Cl2 Co N4'
_chemical_formula_weight 554.41
_chemical_name_systematic
;
?
;
_space_group_IT_number 60
_symmetry_cell_setting orthorhombic
_symmetry_space_group_name_Hall '-P 2n 2ab'
_symmetry_space_group_name_H-M 'P b c n'
_atom_sites_solution_hydrogens geom
_atom_sites_solution_primary direct
_atom_sites_solution_secondary difmap
_audit_creation_method SHELXL-97
_cell_angle_alpha 90.00
_cell_angle_beta 90.00
_cell_angle_gamma 90.00
_cell_formula_units_Z 8
_cell_length_a 26.3351(17)
_cell_length_b 20.7619(17)
_cell_length_c 16.0893(13)
_cell_measurement_reflns_used 1990
_cell_measurement_temperature 173(2)
_cell_measurement_theta_max 17.62
_cell_measurement_theta_min 2.33
_cell_volume 8797.1(12)
_computing_cell_refinement 'Bruker SMART'
_computing_data_collection 'Bruker SMART'
_computing_data_reduction 'Bruker SAINT'
_computing_molecular_graphics 'Bruker SHELXTL'
_computing_publication_material 'Bruker SHELXTL'
_computing_structure_refinement 'SHELXL-97 (Sheldrick, 1997)'
_computing_structure_solution 'SHELXS-97 (Sheldrick, 1990)'
_diffrn_ambient_temperature 173(2)
_diffrn_measured_fraction_theta_full 0.996
_diffrn_measured_fraction_theta_max 0.996
_diffrn_measurement_device_type 'CCD area detector'
_diffrn_measurement_method 'phi and omega scans'
_diffrn_radiation_monochromator graphite
_diffrn_radiation_source 'fine-focus sealed tube'
_diffrn_radiation_type MoK\a
_diffrn_radiation_wavelength 0.71073
_diffrn_reflns_av_R_equivalents 0.0844
_diffrn_reflns_av_sigmaI/netI 0.2198
_diffrn_reflns_limit_h_max 32
_diffrn_reflns_limit_h_min 0
_diffrn_reflns_limit_k_max 25
_diffrn_reflns_limit_k_min 0
_diffrn_reflns_limit_l_max 19
_diffrn_reflns_limit_l_min 0
_diffrn_reflns_number 45247
_diffrn_reflns_theta_full 25.78
_diffrn_reflns_theta_max 25.78
_diffrn_reflns_theta_min 1.25
_exptl_absorpt_coefficient_mu 0.526
_exptl_absorpt_correction_T_max 0.9300
_exptl_absorpt_correction_T_min 0.8885
_exptl_absorpt_correction_type multi-scan
_exptl_absorpt_process_details sadabs
_exptl_crystal_colour blue
_exptl_crystal_density_diffrn 0.837
_exptl_crystal_density_meas ?
_exptl_crystal_density_method 'not measured'
_exptl_crystal_description prism
_exptl_crystal_F_000 2312
_exptl_crystal_size_max 0.23
_exptl_crystal_size_mid 0.22
_exptl_crystal_size_min 0.14
_platon_squeeze_details
;
;
_refine_diff_density_max 0.346
_refine_diff_density_min -0.397
_refine_diff_density_rms 0.074
_refine_ls_extinction_method none
_refine_ls_goodness_of_fit_ref 1.055
_refine_ls_hydrogen_treatment constr
_refine_ls_matrix_type full
_refine_ls_number_parameters 323
_refine_ls_number_reflns 8420
_refine_ls_number_restraints 0
_refine_ls_restrained_S_all 1.055
_refine_ls_R_factor_all 0.1489
_refine_ls_R_factor_gt 0.0638
_refine_ls_shift/su_max 0.002
_refine_ls_shift/su_mean 0.000
_refine_ls_structure_factor_coef Fsqd
_refine_ls_weighting_details 'calc w=1/[\s^2^(Fo^2^)+(0.0230P)^2^+0.0200P] where P=(Fo^2^+2Fc^2^)/3'
_refine_ls_weighting_scheme calc
_refine_ls_wR_factor_gt 0.1247
_refine_ls_wR_factor_ref 0.1323
_reflns_number_gt 2943
_reflns_number_total 8420
_reflns_threshold_expression >2sigma(I)
_cod_data_source_file b903674a.txt
_cod_data_source_block e992a
_cod_depositor_comments
;
The following automatic conversions were performed:
'_symmetry_cell_setting' value 'Orthorhombic' changed to 'orthorhombic'
according to '/home/saulius/struct/CIF-dictionaries/cif_core.dic'
dictionary named 'cif_core.dic' version 2.4.1 from 2010-06-29.

Automatic conversion script
Id: cif_fix_enum 1527 2010-12-29 10:47:43Z saulius 

The following automatic conversions were performed:

'_exptl_crystal_density_meas' value 'none' was changed to '?' - the
value is perceived as not measured.

Automatic conversion script
Id: cif_fix_values 3008 2015-01-20 13:52:24Z robertas 
;
_cod_original_sg_symbol_H-M Pbcn
_cod_database_code 7001791

loop_
_symmetry_equiv_pos_as_xyz
'x, y, z'
'-x+1/2, -y+1/2, z+1/2'
'-x, y, -z+1/2'
'x+1/2, -y+1/2, -z'
'-x, -y, -z'
'x-1/2, y-1/2, -z-1/2'
'x, -y, z-1/2'
'-x-1/2, y-1/2, z'

loop_
_atom_site_label
_atom_site_type_symbol
_atom_site_fract_x
_atom_site_fract_y
_atom_site_fract_z
_atom_site_U_iso_or_equiv
_atom_site_adp_type
_atom_site_occupancy
_atom_site_symmetry_multiplicity
_atom_site_calc_flag
_atom_site_refinement_flags
_atom_site_disorder_assembly
_atom_site_disorder_group
Co1 Co 1.20521(2) 0.07425(4) -0.13917(4) 0.0418(2) Uani 1 1 d . . .
Cl1 Cl 1.19736(5) 0.18005(8) -0.15936(9) 0.0650(5) Uani 1 1 d . . .
Cl2 Cl 1.22010(5) 0.01816(9) -0.25508(9) 0.0704(5) Uani 1 1 d . . .
C1 C 1.00200(18) 0.2157(2) 0.0656(3) 0.0367(14) Uani 1 1 d . . .
C2 C 1.04578(18) 0.1962(3) 0.0252(3) 0.0367(14) Uani 1 1 d . . .
C3 C 1.07640(16) 0.1459(3) 0.0591(3) 0.0348(14) Uani 1 1 d . . .
C4 C 1.06308(17) 0.1185(2) 0.1350(3) 0.0372(14) Uani 1 1 d . . .
C5 C 1.01799(16) 0.1356(3) 0.1745(3) 0.0306(13) Uani 1 1 d . . .
C6 C 0.98719(15) 0.1828(2) 0.1374(3) 0.0287(12) Uani 1 1 d . . .
C7 C 1.06063(18) 0.2267(3) -0.0604(3) 0.066(2) Uani 1 1 d . . .
H7A H 1.0313 0.2495 -0.0836 0.100 Uiso 1 1 calc R . .
H7B H 1.0712 0.1926 -0.0987 0.100 Uiso 1 1 calc R . .
H7C H 1.0887 0.2571 -0.0524 0.100 Uiso 1 1 calc R . .
C8 C 1.12173(16) 0.1198(3) 0.0115(3) 0.0467(16) Uani 1 1 d . . .
H8A H 1.1350 0.1536 -0.0261 0.056 Uiso 1 1 calc R . .
H8B H 1.1490 0.1081 0.0511 0.056 Uiso 1 1 calc R . .
N1 N 1.10777(13) 0.0646(2) -0.0359(2) 0.0365(12) Uani 1 1 d . . .
N2 N 1.14104(14) 0.0370(2) -0.0891(2) 0.0433(13) Uani 1 1 d . . .
C9 C 1.12007(19) -0.0193(3) -0.1143(3) 0.0497(17) Uani 1 1 d . . .
H9 H 1.1348 -0.0483 -0.1532 0.060 Uiso 1 1 calc R . .
C10 C 1.07313(18) -0.0281(3) -0.0741(3) 0.0554(18) Uani 1 1 d . . .
H10 H 1.0505 -0.0635 -0.0800 0.066 Uiso 1 1 calc R . .
C11 C 1.06710(18) 0.0238(3) -0.0259(3) 0.062(2) Uani 1 1 d . . .
H11 H 1.0390 0.0313 0.0098 0.074 Uiso 1 1 calc R . .
C12 C 1.09800(17) 0.0664(3) 0.1711(3) 0.0494(16) Uani 1 1 d . . .
H12A H 1.1322 0.0714 0.1480 0.074 Uiso 1 1 calc R . .
H12B H 1.0847 0.0237 0.1566 0.074 Uiso 1 1 calc R . .
H12C H 1.0994 0.0708 0.2317 0.074 Uiso 1 1 calc R . .
C13 C 0.93497(15) 0.1952(2) 0.1733(3) 0.0386(15) Uani 1 1 d . . .
H13A H 0.9375 0.2271 0.2180 0.058 Uiso 1 1 calc R . .
H13B H 0.9211 0.1549 0.1957 0.058 Uiso 1 1 calc R . .
H13C H 0.9125 0.2115 0.1296 0.058 Uiso 1 1 calc R . .
C14 C 0.97061(16) 0.2706(2) 0.0295(3) 0.0347(14) Uani 1 1 d . . .
H14A H 0.9915 0.2926 -0.0131 0.042 Uiso 1 1 calc R . .
H14B H 0.9410 0.2515 0.0005 0.042 Uiso 1 1 calc R . .
C15 C 0.95119(17) 0.3208(2) 0.0887(3) 0.0296(13) Uani 1 1 d . . .
C16 C 0.89854(19) 0.3369(3) 0.0857(3) 0.0388(15) Uani 1 1 d . . .
C17 C 0.88128(16) 0.3852(3) 0.1356(3) 0.0383(14) Uani 1 1 d . . .
C18 C 0.91301(19) 0.4203(3) 0.1899(3) 0.0420(15) Uani 1 1 d . . .
C19 C 0.96522(16) 0.4043(2) 0.1926(3) 0.0265(13) Uani 1 1 d . . .
C20 C 0.98300(15) 0.3562(2) 0.1397(3) 0.0310(13) Uani 1 1 d . . .
C21 C 0.86292(16) 0.2992(3) 0.0258(3) 0.0637(19) Uani 1 1 d . . .
H21A H 0.8292 0.3193 0.0256 0.096 Uiso 1 1 calc R . .
H21B H 0.8600 0.2544 0.0447 0.096 Uiso 1 1 calc R . .
H21C H 0.8771 0.3001 -0.0305 0.096 Uiso 1 1 calc R . .
C22 C 0.82458(16) 0.3991(3) 0.1352(3) 0.0481(16) Uani 1 1 d . . .
H22A H 0.8060 0.3577 0.1368 0.058 Uiso 1 1 calc R . .
H22B H 0.8158 0.4232 0.1863 0.058 Uiso 1 1 calc R . .
N3 N 0.80732(14) 0.4357(2) 0.0638(3) 0.0560(14) Uani 1 1 d . . .
N4 N 0.75694(14) 0.4495(2) 0.0564(3) 0.0500(14) Uani 1 1 d . . .
C23 C 0.75414(19) 0.4788(3) -0.0171(3) 0.0545(18) Uani 1 1 d . . .
H23 H 0.7234 0.4953 -0.0395 0.065 Uiso 1 1 calc R . .
C24 C 0.8000(2) 0.4828(3) -0.0575(4) 0.084(2) Uani 1 1 d . . .
H24 H 0.8066 0.5003 -0.1110 0.100 Uiso 1 1 calc R . .
C25 C 0.8347(2) 0.4554(3) -0.0025(4) 0.090(3) Uani 1 1 d . . .
H25 H 0.8703 0.4514 -0.0100 0.109 Uiso 1 1 calc R . .
C26 C 0.89316(17) 0.4765(3) 0.2402(3) 0.071(2) Uani 1 1 d . . .
H26A H 0.8603 0.4903 0.2178 0.107 Uiso 1 1 calc R . .
H26B H 0.9173 0.5123 0.2372 0.107 Uiso 1 1 calc R . .
H26C H 0.8890 0.4633 0.2983 0.107 Uiso 1 1 calc R . .
C27 C 1.03944(14) 0.3425(2) 0.1346(3) 0.0385(14) Uani 1 1 d . . .
H27A H 1.0482 0.3080 0.1735 0.058 Uiso 1 1 calc R . .
H27B H 1.0584 0.3815 0.1490 0.058 Uiso 1 1 calc R . .
H27C H 1.0482 0.3293 0.0779 0.058 Uiso 1 1 calc R . .
C28 C 1.0000 0.4415(3) 0.2500 0.0322(18) Uani 1 2 d S . .
H28A H 0.9785 0.4699 0.2848 0.039 Uiso 0.50 1 calc PR . .
H28B H 1.0215 0.4699 0.2152 0.039 Uiso 0.50 1 calc PR . .
C29 C 1.0000 0.0991(3) 0.2500 0.0267(18) Uani 1 2 d S . .
H29A H 1.0281 0.0707 0.2680 0.032 Uiso 0.50 1 calc PR . .
H29B H 0.9719 0.0707 0.2320 0.032 Uiso 0.50 1 calc PR . .

loop_
_atom_site_aniso_label
_atom_site_aniso_U_11
_atom_site_aniso_U_22
_atom_site_aniso_U_33
_atom_site_aniso_U_23
_atom_site_aniso_U_13
_atom_site_aniso_U_12
Co1 0.0205(4) 0.0593(6) 0.0457(4) -0.0066(4) 0.0082(3) -0.0028(4)
Cl1 0.0527(10) 0.0588(13) 0.0836(11) 0.0146(9) 0.0229(7) 0.0026(9)
Cl2 0.0468(9) 0.1000(15) 0.0643(10) -0.0252(10) 0.0167(7) -0.0096(9)
C1 0.041(3) 0.042(4) 0.028(3) 0.011(3) -0.004(2) -0.008(3)
C2 0.041(3) 0.042(4) 0.028(3) 0.011(3) -0.004(2) -0.008(3)
C3 0.018(3) 0.049(5) 0.037(3) -0.018(3) 0.011(2) -0.010(3)
C4 0.029(3) 0.038(4) 0.044(3) -0.009(3) -0.008(3) 0.003(3)
C5 0.023(3) 0.035(4) 0.035(3) -0.010(3) -0.002(2) 0.003(3)
C6 0.021(3) 0.035(4) 0.031(3) -0.019(3) 0.001(2) 0.001(2)
C7 0.062(4) 0.086(6) 0.051(4) 0.013(4) 0.026(3) 0.021(4)
C8 0.034(3) 0.058(5) 0.048(4) -0.027(3) 0.008(2) -0.006(3)
N1 0.015(2) 0.049(4) 0.045(3) -0.013(2) 0.0087(18) -0.001(2)
N2 0.034(3) 0.055(4) 0.041(3) -0.011(2) 0.017(2) 0.004(2)
C9 0.040(4) 0.041(5) 0.068(4) -0.035(3) 0.007(3) -0.013(3)
C10 0.033(4) 0.068(6) 0.065(4) -0.019(4) 0.015(3) -0.021(3)
C11 0.031(4) 0.079(6) 0.076(4) -0.051(4) 0.034(3) -0.027(3)
C12 0.046(3) 0.048(5) 0.055(3) -0.002(3) 0.002(2) 0.018(3)
C13 0.023(3) 0.047(4) 0.046(3) 0.012(3) 0.009(2) 0.009(3)
C14 0.027(3) 0.040(4) 0.037(3) 0.005(3) -0.010(2) -0.007(3)
C15 0.024(3) 0.026(4) 0.038(3) 0.008(3) -0.006(2) -0.002(3)
C16 0.027(3) 0.047(5) 0.042(3) 0.016(3) -0.006(2) -0.005(3)
C17 0.014(3) 0.041(4) 0.059(4) 0.023(3) 0.002(3) 0.007(3)
C18 0.040(3) 0.048(5) 0.038(3) 0.003(3) -0.004(2) 0.013(3)
C19 0.015(3) 0.033(4) 0.031(3) 0.001(2) -0.003(2) 0.002(2)
C20 0.018(3) 0.038(4) 0.037(3) 0.000(3) -0.010(2) 0.005(2)
C21 0.034(3) 0.067(6) 0.089(5) 0.013(4) -0.040(3) -0.011(3)
C22 0.020(3) 0.064(5) 0.060(4) 0.041(3) -0.003(3) 0.012(3)
N3 0.024(3) 0.087(5) 0.057(3) 0.020(3) -0.011(2) 0.012(3)
N4 0.032(3) 0.071(4) 0.047(3) 0.018(3) -0.011(2) 0.020(2)
C23 0.033(3) 0.073(6) 0.057(4) 0.011(4) -0.006(3) 0.008(3)
C24 0.046(4) 0.127(7) 0.077(4) 0.060(4) 0.003(3) 0.024(4)
C25 0.023(3) 0.140(8) 0.108(5) 0.089(5) 0.009(3) 0.002(4)
C26 0.030(3) 0.097(6) 0.086(5) -0.008(4) 0.004(3) 0.019(4)
C27 0.016(3) 0.038(4) 0.062(3) 0.007(3) 0.004(2) -0.001(2)
C28 0.028(4) 0.021(5) 0.048(4) 0.000 0.000(3) 0.000
C29 0.018(4) 0.028(5) 0.035(4) 0.000 0.006(3) 0.000

loop_
_atom_type_symbol
_atom_type_description
_atom_type_scat_dispersion_real
_atom_type_scat_dispersion_imag
_atom_type_scat_source
C C 0.0033 0.0016 'International Tables Vol C Tables 4.2.6.8 and 6.1.1.4'
H H 0.0000 0.0000 'International Tables Vol C Tables 4.2.6.8 and 6.1.1.4'
N N 0.0061 0.0033 'International Tables Vol C Tables 4.2.6.8 and 6.1.1.4'
Cl Cl 0.1484 0.1585 'International Tables Vol C Tables 4.2.6.8 and 6.1.1.4'
Co Co 0.3494 0.9721 'International Tables Vol C Tables 4.2.6.8 and 6.1.1.4'

loop_
_geom_angle_atom_site_label_1
_geom_angle_atom_site_label_2
_geom_angle_atom_site_label_3
_geom_angle
_geom_angle_site_symmetry_1
_geom_angle_site_symmetry_3
_geom_angle_publ_flag
N4 Co1 N2 102.30(16) 4 . ?
N4 Co1 Cl1 114.16(14) 4 . ?
N2 Co1 Cl1 110.88(14) . . ?
N4 Co1 Cl2 108.25(13) 4 . ?
N2 Co1 Cl2 106.24(13) . . ?
Cl1 Co1 Cl2 114.09(6) . . ?
C2 C1 C6 118.5(4) . . ?
C2 C1 C14 119.5(4) . . ?
C6 C1 C14 122.0(4) . . ?
C1 C2 C3 120.3(4) . . ?
C1 C2 C7 120.2(4) . . ?
C3 C2 C7 119.4(4) . . ?
C4 C3 C2 119.5(4) . . ?
C4 C3 C8 119.6(5) . . ?
C2 C3 C8 120.8(5) . . ?
C3 C4 C5 120.7(5) . . ?
C3 C4 C12 118.0(4) . . ?
C5 C4 C12 121.2(5) . . ?
C4 C5 C6 118.5(4) . . ?
C4 C5 C29 120.5(4) . . ?
C6 C5 C29 120.7(4) . . ?
C1 C6 C5 122.1(4) . . ?
C1 C6 C13 119.1(4) . . ?
C5 C6 C13 118.7(4) . . ?
C2 C7 H7A 109.5 . . ?
C2 C7 H7B 109.5 . . ?
H7A C7 H7B 109.5 . . ?
C2 C7 H7C 109.5 . . ?
H7A C7 H7C 109.5 . . ?
H7B C7 H7C 109.5 . . ?
N1 C8 C3 110.7(4) . . ?
N1 C8 H8A 109.5 . . ?
C3 C8 H8A 109.5 . . ?
N1 C8 H8B 109.5 . . ?
C3 C8 H8B 109.5 . . ?
H8A C8 H8B 108.1 . . ?
N2 N1 C11 108.5(4) . . ?
N2 N1 C8 120.8(4) . . ?
C11 N1 C8 129.4(4) . . ?
N1 N2 C9 106.9(4) . . ?
N1 N2 Co1 129.1(4) . . ?
C9 N2 Co1 123.4(3) . . ?
N2 C9 C10 109.4(5) . . ?
N2 C9 H9 125.3 . . ?
C10 C9 H9 125.3 . . ?
C11 C10 C9 105.4(5) . . ?
C11 C10 H10 127.3 . . ?
C9 C10 H10 127.3 . . ?
C10 C11 N1 109.6(4) . . ?
C10 C11 H11 125.2 . . ?
N1 C11 H11 125.2 . . ?
C4 C12 H12A 109.5 . . ?
C4 C12 H12B 109.5 . . ?
H12A C12 H12B 109.5 . . ?
C4 C12 H12C 109.5 . . ?
H12A C12 H12C 109.5 . . ?
H12B C12 H12C 109.5 . . ?
C6 C13 H13A 109.5 . . ?
C6 C13 H13B 109.5 . . ?
H13A C13 H13B 109.5 . . ?
C6 C13 H13C 109.5 . . ?
H13A C13 H13C 109.5 . . ?
H13B C13 H13C 109.5 . . ?
C15 C14 C1 117.5(4) . . ?
C15 C14 H14A 107.9 . . ?
C1 C14 H14A 107.9 . . ?
C15 C14 H14B 107.9 . . ?
C1 C14 H14B 107.9 . . ?
H14A C14 H14B 107.2 . . ?
C20 C15 C16 119.0(5) . . ?
C20 C15 C14 122.6(4) . . ?
C16 C15 C14 118.1(4) . . ?
C17 C16 C15 118.4(5) . . ?
C17 C16 C21 122.3(5) . . ?
C15 C16 C21 119.3(5) . . ?
C16 C17 C18 123.2(4) . . ?
C16 C17 C22 117.7(5) . . ?
C18 C17 C22 119.1(5) . . ?
C17 C18 C19 118.2(5) . . ?
C17 C18 C26 121.7(5) . . ?
C19 C18 C26 120.0(5) . . ?
C20 C19 C18 118.4(4) . . ?
C20 C19 C28 122.4(4) . . ?
C18 C19 C28 119.1(4) . . ?
C15 C20 C19 122.6(4) . . ?
C15 C20 C27 117.6(4) . . ?
C19 C20 C27 119.8(4) . . ?
C16 C21 H21A 109.5 . . ?
C16 C21 H21B 109.5 . . ?
H21A C21 H21B 109.5 . . ?
C16 C21 H21C 109.5 . . ?
H21A C21 H21C 109.5 . . ?
H21B C21 H21C 109.5 . . ?
N3 C22 C17 114.3(4) . . ?
N3 C22 H22A 108.7 . . ?
C17 C22 H22A 108.7 . . ?
N3 C22 H22B 108.7 . . ?
C17 C22 H22B 108.7 . . ?
H22A C22 H22B 107.6 . . ?
C25 N3 N4 112.7(4) . . ?
C25 N3 C22 128.1(4) . . ?
N4 N3 C22 119.0(4) . . ?
C23 N4 N3 103.2(4) . . ?
C23 N4 Co1 132.6(3) . 4_455 ?
N3 N4 Co1 124.2(3) . 4_455 ?
N4 C23 C24 113.5(5) . . ?
N4 C23 H23 123.2 . . ?
C24 C23 H23 123.2 . . ?
C23 C24 C25 104.5(5) . . ?
C23 C24 H24 127.8 . . ?
C25 C24 H24 127.8 . . ?
N3 C25 C24 106.1(5) . . ?
N3 C25 H25 127.0 . . ?
C24 C25 H25 127.0 . . ?
C18 C26 H26A 109.5 . . ?
C18 C26 H26B 109.5 . . ?
H26A C26 H26B 109.5 . . ?
C18 C26 H26C 109.5 . . ?
H26A C26 H26C 109.5 . . ?
H26B C26 H26C 109.5 . . ?
C20 C27 H27A 109.5 . . ?
C20 C27 H27B 109.5 . . ?
H27A C27 H27B 109.5 . . ?
C20 C27 H27C 109.5 . . ?
H27A C27 H27C 109.5 . . ?
H27B C27 H27C 109.5 . . ?
C19 C28 C19 118.6(6) . 3_755 ?
C19 C28 H28A 107.7 . . ?
C19 C28 H28A 107.7 3_755 . ?
C19 C28 H28B 107.7 . . ?
C19 C28 H28B 107.7 3_755 . ?
H28A C28 H28B 107.1 . . ?
C5 C29 C5 119.8(6) . 3_755 ?
C5 C29 H29A 107.4 . . ?
C5 C29 H29A 107.4 3_755 . ?
C5 C29 H29B 107.4 . . ?
C5 C29 H29B 107.4 3_755 . ?
H29A C29 H29B 106.9 . . ?

loop_
_geom_bond_atom_site_label_1
_geom_bond_atom_site_label_2
_geom_bond_distance
_geom_bond_site_symmetry_2
_geom_bond_publ_flag
Co1 N4 1.968(4) 4 ?
Co1 N2 2.025(4) . ?
Co1 Cl1 2.2300(17) . ?
Co1 Cl2 2.2333(15) . ?
C1 C2 1.384(6) . ?
C1 C6 1.398(6) . ?
C1 C14 1.522(6) . ?
C2 C3 1.428(6) . ?
C2 C7 1.564(6) . ?
C3 C4 1.392(6) . ?
C3 C8 1.518(6) . ?
C4 C5 1.393(6) . ?
C4 C12 1.534(6) . ?
C5 C6 1.405(6) . ?
C5 C29 1.508(5) . ?
C6 C13 1.514(5) . ?
C7 H7A 0.9800 . ?
C7 H7B 0.9800 . ?
C7 H7C 0.9800 . ?
C8 N1 1.426(6) . ?
C8 H8A 0.9900 . ?
C8 H8B 0.9900 . ?
N1 N2 1.352(5) . ?
N1 C11 1.375(6) . ?
N2 C9 1.355(6) . ?
C9 C10 1.407(6) . ?
C9 H9 0.9500 . ?
C10 C11 1.337(6) . ?
C10 H10 0.9500 . ?
C11 H11 0.9500 . ?
C12 H12A 0.9800 . ?
C12 H12B 0.9800 . ?
C12 H12C 0.9800 . ?
C13 H13A 0.9800 . ?
C13 H13B 0.9800 . ?
C13 H13C 0.9800 . ?
C14 C15 1.503(6) . ?
C14 H14A 0.9900 . ?
C14 H14B 0.9900 . ?
C15 C20 1.383(6) . ?
C15 C16 1.427(6) . ?
C16 C17 1.363(7) . ?
C16 C21 1.556(6) . ?
C17 C18 1.412(7) . ?
C17 C22 1.521(5) . ?
C18 C19 1.415(6) . ?
C18 C26 1.513(7) . ?
C19 C20 1.394(6) . ?
C19 C28 1.513(5) . ?
C20 C27 1.515(5) . ?
C21 H21A 0.9800 . ?
C21 H21B 0.9800 . ?
C21 H21C 0.9800 . ?
C22 N3 1.450(5) . ?
C22 H22A 0.9900 . ?
C22 H22B 0.9900 . ?
N3 C25 1.351(6) . ?
N3 N4 1.363(5) . ?
N4 C23 1.332(6) . ?
N4 Co1 1.968(4) 4_455 ?
C23 C24 1.374(6) . ?
C23 H23 0.9500 . ?
C24 C25 1.393(6) . ?
C24 H24 0.9500 . ?
C25 H25 0.9500 . ?
C26 H26A 0.9800 . ?
C26 H26B 0.9800 . ?
C26 H26C 0.9800 . ?
C27 H27A 0.9800 . ?
C27 H27B 0.9800 . ?
C27 H27C 0.9800 . ?
C28 C19 1.513(5) 3_755 ?
C28 H28A 0.9900 . ?
C28 H28B 0.9900 . ?
C29 C5 1.508(5) 3_755 ?
C29 H29A 0.9900 . ?
C29 H29B 0.9900 . ?

loop_
_platon_squeeze_void_nr
_platon_squeeze_void_average_x
_platon_squeeze_void_average_y
_platon_squeeze_void_average_z
_platon_squeeze_void_volume
_platon_squeeze_void_count_electrons
1 -0.004 0.492 -0.022 4475.6 1735.3
